data_4074788
loop_
_publ_author_name
'Mungur, Shaheed A.'
'Blake, Alexander J.'
'Wilson, Claire'
'McMaster, Jonathan'
'Arnold, Polly L.'

_publ_section_title
;
 Titanium(IV) Alkoxy-N-heterocyclic Carbenes:&#x00A0; Structural
 Preferences of Alkoxide and Bromide Adducts
;
_journal_issue 8
_journal_name_full Organometallics
_journal_page_first 1861
_journal_paper_doi 10.1021/om0508839
_journal_volume 25
_journal_year 2006
_chemical_formula_moiety 'C19 H38 Br N3 O2 Ti'
_chemical_formula_sum 'C19 H38 Br N3 O2 Ti'
_chemical_formula_weight 468.33
_chemical_name_systematic
; 
 ? 
;
_space_group_IT_number 14
_symmetry_cell_setting monoclinic
_symmetry_space_group_name_Hall '-P 2ybc'
_symmetry_space_group_name_H-M 'P 1 21/c 1'
_atom_sites_solution_hydrogens geom
_atom_sites_solution_primary direct
_atom_sites_solution_secondary difmap
_audit_creation_method 'enCIFer editing of SHELXL97 CIF output'
_cell_angle_alpha 90.00
_cell_angle_beta 91.234(3)
_cell_angle_gamma 90.00
_cell_formula_units_Z 8
_cell_length_a 16.539(3)
_cell_length_b 27.592(5)
_cell_length_c 10.484(2)
_cell_measurement_reflns_used 5389
_cell_measurement_temperature 150(2)
_cell_measurement_theta_max 25.5
_cell_measurement_theta_min 2.4
_cell_volume 4783.2(15)
_computing_cell_refinement 'Bruker SAINT version 6.36a (Bruker, 2000)'
_computing_data_collection 'Bruker SMART version 5.625 (Bruker, 2001)'
_computing_data_reduction 'Bruker SAINT; Bruker SHELXTL (Bruker, 2001)'
_computing_molecular_graphics 'Bruker SHELXTL (Bruker, 2001)'
_computing_publication_material 'enCIFer (Allen et al., 2004); PLATON (Spek, 2003)'
_computing_structure_refinement 'SHELXL97 (Sheldrick, 1997)'
_computing_structure_solution 'SHELXS97 (Sheldrick, 1990)'
_diffrn_ambient_temperature 150(2)
_diffrn_measured_fraction_theta_full 0.997
_diffrn_measured_fraction_theta_max 0.995
_diffrn_measurement_device_type 'Bruker SMART APEX CCD area detector'
_diffrn_measurement_method omega
_diffrn_radiation_monochromator graphite
_diffrn_radiation_source 'sealed tube'
_diffrn_radiation_type MoK\a
_diffrn_radiation_wavelength 0.71073
_diffrn_reflns_av_R_equivalents 0.049
_diffrn_reflns_av_sigmaI/netI 0.063
_diffrn_reflns_limit_h_max 18
_diffrn_reflns_limit_h_min -21
_diffrn_reflns_limit_k_max 35
_diffrn_reflns_limit_k_min -35
_diffrn_reflns_limit_l_max 10
_diffrn_reflns_limit_l_min -13
_diffrn_reflns_number 28905
_diffrn_reflns_theta_full 27.50
_diffrn_reflns_theta_max 27.53
_diffrn_reflns_theta_min 2.39
_diffrn_standards_decay_% 0
_diffrn_standards_number 0
_exptl_absorpt_coefficient_mu 2.045
_exptl_absorpt_correction_T_max 1.000
_exptl_absorpt_correction_T_min 0.720
_exptl_absorpt_correction_type multi-scan
_exptl_absorpt_process_details '(SADABS version 2.03; Bruker, 2001)'
_exptl_crystal_colour colourless
_exptl_crystal_density_diffrn 1.301
_exptl_crystal_density_meas 0
_exptl_crystal_density_method 'not measured'
_exptl_crystal_description lath
_exptl_crystal_F_000 1968
_exptl_crystal_size_max 0.68
_exptl_crystal_size_mid 0.20
_exptl_crystal_size_min 0.06
_refine_diff_density_max 0.85
_refine_diff_density_min -0.87
_refine_diff_density_rms 0.10
_refine_ls_extinction_method none
_refine_ls_goodness_of_fit_ref 1.02
_refine_ls_hydrogen_treatment constr
_refine_ls_matrix_type full
_refine_ls_number_parameters 469
_refine_ls_number_reflns 10964
_refine_ls_number_restraints 0
_refine_ls_restrained_S_all 1.02
_refine_ls_R_factor_all 0.0843
_refine_ls_R_factor_gt 0.0516
_refine_ls_shift/su_max 0.001
_refine_ls_shift/su_mean 0.000
_refine_ls_structure_factor_coef Fsqd
_refine_ls_weighting_details 'calc w=1/[\s^2^(Fo^2^)+(0.065P)^2^+4.983P] where P=(Fo^2^+2Fc^2^)/3'
_refine_ls_weighting_scheme calc
_refine_ls_wR_factor_gt 0.121
_refine_ls_wR_factor_ref 0.137
_reflns_number_gt 7804
_reflns_number_total 10964
_reflns_threshold_expression >2sigma(I)
_cod_data_source_file om0508839si20051014_065800.cif
_cod_data_source_block tioprc_compound_3
_cod_depositor_comments
;
The following automatic conversions were performed:

'_symmetry_cell_setting' value 'Monoclinic' changed to 'monoclinic'
according to /home/saulius/struct/CIF-dictionaries/cif_core.dic
dictionary named 'cif_core.dic' version 2.4.1 from 2010-06-29.

Automatic conversion script
Id: cif_fix_values 1715 2011-07-08 13:25:40Z adriana 
;
_cod_original_cell_volume 4783(2)
_cod_original_sg_symbol_H-M 'P 21/c'
_cod_database_code 4074788

loop_
_symmetry_equiv_pos_as_xyz
'x, y, z'
'-x, y+1/2, -z+1/2'
'-x, -y, -z'
'x, -y-1/2, z-1/2'

loop_
_atom_site_aniso_label
_atom_site_aniso_U_11
_atom_site_aniso_U_22
_atom_site_aniso_U_33
_atom_site_aniso_U_23
_atom_site_aniso_U_13
_atom_site_aniso_U_12
Br1 0.0324(2) 0.0309(2) 0.0394(2) -0.0074(2) -0.0099(2) -0.0021(2)
Ti1 0.0199(3) 0.0131(3) 0.0165(3) 0.0014(2) -0.0022(2) 0.0007(2)
O1 0.0228(12) 0.0260(12) 0.0192(13) 0.0003(10) -0.0057(10) -0.0010(10)
O2 0.0268(13) 0.0139(11) 0.0251(13) 0.0032(10) -0.0010(10) 0.0029(9)
N1 0.0241(15) 0.0197(14) 0.0199(15) -0.0013(12) -0.0007(12) -0.0037(11)
N2 0.0224(15) 0.0173(13) 0.0207(15) -0.0023(11) -0.0009(12) 0.0012(11)
N3 0.0274(15) 0.0118(12) 0.0165(14) -0.0002(11) -0.0021(11) 0.0013(11)
C1 0.0188(16) 0.0180(15) 0.0169(17) -0.0008(13) -0.0042(13) -0.0028(12)
C2 0.0241(19) 0.032(2) 0.030(2) -0.0100(16) 0.0048(15) 0.0033(15)
C3 0.0254(19) 0.0256(18) 0.032(2) -0.0063(16) 0.0030(16) 0.0066(15)
C4 0.0287(19) 0.0245(17) 0.0209(18) 0.0018(14) 0.0023(15) -0.0097(15)
C5 0.067(3) 0.037(2) 0.024(2) -0.0015(18) 0.002(2) -0.014(2)
C6 0.042(2) 0.029(2) 0.041(2) 0.0180(19) 0.0052(19) 0.0001(17)
C7 0.035(2) 0.035(2) 0.050(3) -0.001(2) -0.001(2) -0.0169(18)
C8 0.0301(19) 0.0154(15) 0.0231(19) 0.0007(14) 0.0001(15) 0.0041(14)
C9 0.0277(18) 0.0110(14) 0.0193(17) -0.0002(12) -0.0023(14) 0.0000(13)
C10 0.0330(19) 0.0144(15) 0.0136(16) 0.0015(13) -0.0001(14) 0.0018(13)
C11 0.058(3) 0.0200(18) 0.0198(19) -0.0021(15) 0.0068(18) 0.0043(17)
C12 0.036(2) 0.0253(18) 0.0187(18) 0.0010(15) -0.0053(15) -0.0028(15)
C13 0.032(2) 0.0299(19) 0.027(2) 0.0016(16) 0.0047(16) 0.0008(16)
C14 0.031(2) 0.033(2) 0.035(2) 0.0009(17) -0.0116(17) 0.0039(16)
C15 0.031(3) 0.152(6) 0.044(3) 0.029(4) -0.013(2) -0.033(3)
C16 0.049(3) 0.102(4) 0.034(3) 0.015(3) -0.016(2) -0.023(3)
C17 0.038(2) 0.0147(16) 0.028(2) 0.0014(14) 0.0036(16) 0.0055(14)
C18 0.085(4) 0.022(2) 0.048(3) 0.013(2) 0.021(3) 0.011(2)
C19 0.043(3) 0.035(2) 0.057(3) 0.004(2) 0.006(2) 0.0146(19)
Br1A 0.0309(2) 0.0326(2) 0.0486(3) 0.0071(2) 0.0116(2) -0.0012(2)
Ti2 0.0190(3) 0.0147(3) 0.0181(3) -0.0008(2) 0.0003(2) 0.0002(2)
O1A 0.0205(12) 0.0155(11) 0.0292(14) 0.0001(10) 0.0011(10) 0.0008(9)
O2A 0.0199(12) 0.0241(12) 0.0211(13) -0.0004(10) 0.0013(10) 0.0013(9)
N1A 0.0222(15) 0.0175(14) 0.0232(16) 0.0015(12) -0.0001(12) -0.0006(11)
N2A 0.0255(15) 0.0137(13) 0.0213(15) 0.0012(11) -0.0017(12) 0.0027(11)
N3A 0.0269(15) 0.0170(13) 0.0174(15) 0.0010(11) 0.0004(12) 0.0001(11)
C1A 0.0209(17) 0.0152(15) 0.0211(18) 0.0005(13) 0.0029(13) -0.0013(13)
C2A 0.0262(19) 0.0237(18) 0.028(2) 0.0066(15) -0.0036(15) 0.0052(14)
C3A 0.030(2) 0.0194(17) 0.036(2) 0.0047(16) 0.0004(16) 0.0077(14)
C4A 0.0243(18) 0.0217(17) 0.0255(19) -0.0038(15) 0.0002(15) -0.0078(14)
C5A 0.030(2) 0.0257(19) 0.043(3) 0.0022(17) -0.0021(18) -0.0080(16)
C6A 0.055(3) 0.030(2) 0.024(2) -0.0009(17) 0.0041(19) -0.0047(18)
C7A 0.033(2) 0.0270(19) 0.036(2) -0.0137(17) -0.0004(17) 0.0011(16)
C8A 0.0316(19) 0.0171(16) 0.026(2) -0.0039(14) 0.0035(15) 0.0010(14)
C9A 0.0305(19) 0.0149(15) 0.0235(19) -0.0005(14) 0.0011(15) -0.0025(13)
C10A 0.039(2) 0.0216(17) 0.0188(18) -0.0012(14) -0.0020(16) 0.0020(15)
C11A 0.042(3) 0.047(3) 0.033(2) 0.0050(19) -0.0142(19) -0.010(2)
C12A 0.073(3) 0.028(2) 0.022(2) 0.0029(17) -0.016(2) 0.003(2)
C13A 0.050(3) 0.053(3) 0.018(2) -0.0067(18) 0.0049(18) 0.003(2)
C14A 0.036(2) 0.0154(16) 0.028(2) 0.0010(14) 0.0048(16) 0.0031(14)
C15A 0.040(3) 0.031(2) 0.091(4) 0.002(2) -0.019(3) 0.0085(19)
C16A 0.045(3) 0.0230(19) 0.056(3) -0.0057(19) -0.003(2) -0.0016(18)
C17A 0.0254(19) 0.0230(17) 0.0256(19) 0.0008(15) 0.0060(15) 0.0040(14)
C18A 0.023(2) 0.063(3) 0.037(2) 0.006(2) -0.0020(17) -0.0027(19)
C19A 0.038(2) 0.035(2) 0.025(2) -0.0036(17) 0.0086(17) 0.0005(17)

loop_
_atom_site_label
_atom_site_type_symbol
_atom_site_thermal_displace_type
_atom_site_fract_x
_atom_site_fract_y
_atom_site_fract_z
_atom_site_occupancy
_atom_site_U_iso_or_equiv
_atom_site_calc_flag
_atom_site_refinement_flags
Br1 Br Uani 1.00754(2) 0.18112(1) 0.78581(4) 1.000 0.0344(1) . .
Ti1 Ti Uani 0.88726(4) 0.12841(2) 0.68163(6) 1.000 0.0165(2) . .
O1 O Uani 0.83004(14) 0.10398(8) 0.5441(2) 1.000 0.0228(7) . .
O2 O Uani 0.82336(14) 0.17894(8) 0.7164(2) 1.000 0.0220(7) . .
N1 N Uani 1.04595(17) 0.10291(10) 0.4976(3) 1.000 0.0213(8) . .
N2 N Uani 1.01982(17) 0.04842(10) 0.6363(3) 1.000 0.0202(8) . .
N3 N Uani 0.87628(17) 0.07919(9) 0.8058(3) 1.000 0.0186(8) . .
C1 C Uani 0.99389(19) 0.09208(11) 0.5918(3) 1.000 0.0180(9) . .
C2 C Uani 1.1042(2) 0.06703(13) 0.4870(4) 1.000 0.0286(11) . .
C3 C Uani 1.0876(2) 0.03296(13) 0.5733(4) 1.000 0.0276(11) . .
C4 C Uani 1.0449(2) 0.14661(12) 0.4122(3) 1.000 0.0247(10) . .
C5 C Uani 1.0422(3) 0.12914(16) 0.2748(4) 1.000 0.0427(14) . .
C6 C Uani 0.9718(3) 0.17775(14) 0.4372(4) 1.000 0.0373(12) . .
C7 C Uani 1.1226(2) 0.17487(15) 0.4403(5) 1.000 0.0400(14) . .
C8 C Uani 0.9818(2) 0.02022(12) 0.7373(3) 1.000 0.0229(10) . .
C9 C Uani 0.8925(2) 0.03095(11) 0.7496(3) 1.000 0.0194(9) . .
C10 C Uani 0.8503(2) 0.07842(11) 0.9406(3) 1.000 0.0203(10) . .
C11 C Uani 0.8443(3) 0.13028(12) 0.9898(4) 1.000 0.0325(13) . .
C12 C Uani 0.9119(2) 0.05129(13) 1.0251(3) 1.000 0.0268(11) . .
C13 C Uani 0.7668(2) 0.05423(14) 0.9491(4) 1.000 0.0296(11) . .
C14 C Uani 0.7493(2) 0.10972(15) 0.5000(4) 1.000 0.0332(12) . .
C15 C Uani 0.6953(3) 0.0767(3) 0.5714(5) 1.000 0.076(2) . .
C16 C Uani 0.7450(3) 0.1008(2) 0.3583(5) 1.000 0.0619(19) . .
C17 C Uani 0.8102(2) 0.22721(12) 0.7569(4) 1.000 0.0269(11) . .
C18 C Uani 0.8341(3) 0.26201(15) 0.6544(5) 1.000 0.0514(18) . .
C19 C Uani 0.7226(3) 0.23281(16) 0.7914(5) 1.000 0.0449(16) . .
Br1A Br Uani 0.71681(2) -0.07083(1) 0.70438(4) 1.000 0.0372(1) . .
Ti2 Ti Uani 0.59627(3) -0.12158(2) 0.80027(6) 1.000 0.0173(2) . .
O1A O Uani 0.53597(14) -0.06833(8) 0.7766(2) 1.000 0.0217(7) . .
O2A O Uani 0.53957(14) -0.14885(8) 0.9319(2) 1.000 0.0217(7) . .
N1A N Uani 0.76053(17) -0.15279(10) 0.9790(3) 1.000 0.0210(9) . .
N2A N Uani 0.73073(17) -0.20224(9) 0.8275(3) 1.000 0.0202(8) . .
N3A N Uani 0.58104(17) -0.16661(10) 0.6655(3) 1.000 0.0204(8) . .
C1A C Uani 0.7050(2) -0.16070(11) 0.8833(3) 1.000 0.0190(10) . .
C2A C Uani 0.8198(2) -0.18814(12) 0.9793(4) 1.000 0.0260(11) . .
C3A C Uani 0.8013(2) -0.21876(13) 0.8843(4) 1.000 0.0285(11) . .
C4A C Uani 0.7627(2) -0.11159(12) 1.0714(4) 1.000 0.0238(10) . .
C5A C Uani 0.8392(2) -0.08189(14) 1.0471(4) 1.000 0.0329(14) . .
C6A C Uani 0.7662(3) -0.13244(14) 1.2063(4) 1.000 0.0363(14) . .
C7A C Uani 0.6879(2) -0.07977(13) 1.0540(4) 1.000 0.0320(11) . .
C8A C Uani 0.6902(2) -0.22643(12) 0.7183(4) 1.000 0.0249(11) . .
C9A C Uani 0.6003(2) -0.21604(11) 0.7096(4) 1.000 0.0230(10) . .
C10A C Uani 0.5533(2) -0.16277(13) 0.5303(3) 1.000 0.0265(11) . .
C11A C Uani 0.4726(3) -0.18933(16) 0.5102(4) 1.000 0.0409(16) . .
C12A C Uani 0.5403(3) -0.10948(14) 0.4968(4) 1.000 0.0412(14) . .
C13A C Uani 0.6161(3) -0.18383(17) 0.4420(4) 1.000 0.0403(16) . .
C14A C Uani 0.5237(2) -0.01983(12) 0.7366(4) 1.000 0.0264(11) . .
C15A C Uani 0.4337(3) -0.01084(16) 0.7198(6) 1.000 0.0543(18) . .
C16A C Uani 0.5625(3) 0.01469(14) 0.8292(5) 1.000 0.0414(15) . .
C17A C Uani 0.4622(2) -0.13874(13) 0.9806(3) 1.000 0.0246(11) . .
C18A C Uani 0.3991(2) -0.16676(17) 0.9045(4) 1.000 0.0410(14) . .
C19A C Uani 0.4622(2) -0.15180(14) 1.1209(4) 1.000 0.0326(12) . .
H2A H Uiso 1.14780 0.06670 0.42930 1.000 0.0340 calc R
H3A H Uiso 1.11670 0.00380 0.58840 1.000 0.0330 calc R
H5A H Uiso 0.99170 0.11130 0.25840 1.000 0.0640 calc R
H5B H Uiso 1.08830 0.10780 0.26000 1.000 0.0640 calc R
H5C H Uiso 1.04460 0.15710 0.21730 1.000 0.0640 calc R
H6A H Uiso 0.97350 0.18870 0.52610 1.000 0.0560 calc R
H6B H Uiso 0.92250 0.15880 0.42140 1.000 0.0560 calc R
H6C H Uiso 0.97190 0.20590 0.38030 1.000 0.0560 calc R
H7A H Uiso 1.12330 0.18580 0.52930 1.000 0.0600 calc R
H7B H Uiso 1.12500 0.20310 0.38370 1.000 0.0600 calc R
H7C H Uiso 1.16940 0.15390 0.42600 1.000 0.0600 calc R
H8A H Uiso 1.00970 0.02730 0.81960 1.000 0.0270 calc R
H8B H Uiso 0.98880 -0.01470 0.71920 1.000 0.0270 calc R
H9A H Uiso 0.86620 0.02920 0.66400 1.000 0.0230 calc R
H9B H Uiso 0.86790 0.00570 0.80350 1.000 0.0230 calc R
H11D H Uiso 0.80500 0.14830 0.93720 1.000 0.0490 calc R
H11E H Uiso 0.89740 0.14590 0.98540 1.000 0.0490 calc R
H11F H Uiso 0.82680 0.12990 1.07850 1.000 0.0490 calc R
H12D H Uiso 0.91690 0.01780 0.99500 1.000 0.0400 calc R
H12E H Uiso 0.89370 0.05130 1.11350 1.000 0.0400 calc R
H12F H Uiso 0.96460 0.06740 1.02100 1.000 0.0400 calc R
H13D H Uiso 0.77000 0.02080 0.91770 1.000 0.0450 calc R
H13E H Uiso 0.72740 0.07240 0.89690 1.000 0.0450 calc R
H13F H Uiso 0.74990 0.05400 1.03810 1.000 0.0450 calc R
H14B H Uiso 0.73230 0.14390 0.51650 1.000 0.0400 calc R
H15A H Uiso 0.69890 0.08440 0.66260 1.000 0.1140 calc R
H15B H Uiso 0.71200 0.04310 0.55800 1.000 0.1140 calc R
H15C H Uiso 0.63940 0.08100 0.54060 1.000 0.1140 calc R
H16D H Uiso 0.78180 0.12310 0.31550 1.000 0.0930 calc R
H16E H Uiso 0.68960 0.10640 0.32670 1.000 0.0930 calc R
H16F H Uiso 0.76070 0.06730 0.34060 1.000 0.0930 calc R
H17B H Uiso 0.84460 0.23350 0.83470 1.000 0.0320 calc R
H18D H Uiso 0.89140 0.25740 0.63550 1.000 0.0770 calc R
H18E H Uiso 0.82550 0.29530 0.68370 1.000 0.0770 calc R
H18F H Uiso 0.80110 0.25610 0.57720 1.000 0.0770 calc R
H19D H Uiso 0.70960 0.20980 0.85910 1.000 0.0670 calc R
H19E H Uiso 0.68810 0.22640 0.71610 1.000 0.0670 calc R
H19F H Uiso 0.71310 0.26590 0.82140 1.000 0.0670 calc R
H2AA H Uiso 0.86520 -0.19030 1.03630 1.000 0.0310 calc R
H3AA H Uiso 0.83110 -0.24660 0.86050 1.000 0.0340 calc R
H9AA H Uiso 0.57450 -0.23960 0.65030 1.000 0.0280 calc R
H9AB H Uiso 0.57690 -0.22090 0.79470 1.000 0.0280 calc R
H8AA H Uiso 0.69850 -0.26190 0.72590 1.000 0.0300 calc R
H8AB H Uiso 0.71560 -0.21560 0.63860 1.000 0.0300 calc R
H7AA H Uiso 0.68620 -0.06660 0.96720 1.000 0.0480 calc R
H7AB H Uiso 0.69030 -0.05310 1.11570 1.000 0.0480 calc R
H7AC H Uiso 0.63930 -0.09920 1.06790 1.000 0.0480 calc R
H6AA H Uiso 0.81440 -0.15290 1.21660 1.000 0.0540 calc R
H6AB H Uiso 0.71770 -0.15200 1.22050 1.000 0.0540 calc R
H11A H Uiso 0.43220 -0.17550 0.56680 1.000 0.0620 calc R
H11B H Uiso 0.47980 -0.22380 0.52990 1.000 0.0620 calc R
H11C H Uiso 0.45420 -0.18570 0.42130 1.000 0.0620 calc R
H6AC H Uiso 0.76870 -0.10590 1.26840 1.000 0.0540 calc R
H12A H Uiso 0.59150 -0.09190 0.50750 1.000 0.0620 calc R
H12B H Uiso 0.50010 -0.09550 0.55330 1.000 0.0620 calc R
H12C H Uiso 0.52110 -0.10680 0.40800 1.000 0.0620 calc R
H5AA H Uiso 0.83670 -0.06880 0.96030 1.000 0.0490 calc R
H13A H Uiso 0.66750 -0.16670 0.45500 1.000 0.0610 calc R
H13B H Uiso 0.59750 -0.18010 0.35320 1.000 0.0610 calc R
H13C H Uiso 0.62370 -0.21830 0.46110 1.000 0.0610 calc R
H5AB H Uiso 0.88680 -0.10280 1.05710 1.000 0.0490 calc R
H14A H Uiso 0.54950 -0.01550 0.65190 1.000 0.0320 calc R
H5AC H Uiso 0.84290 -0.05520 1.10860 1.000 0.0490 calc R
H15D H Uiso 0.41100 -0.03380 0.65730 1.000 0.0810 calc R
H15E H Uiso 0.42470 0.02240 0.68960 1.000 0.0810 calc R
H15F H Uiso 0.40730 -0.01530 0.80180 1.000 0.0810 calc R
H16A H Uiso 0.62070 0.00800 0.83580 1.000 0.0620 calc R
H16B H Uiso 0.53840 0.01070 0.91310 1.000 0.0620 calc R
H16C H Uiso 0.55400 0.04800 0.79930 1.000 0.0620 calc R
H17A H Uiso 0.45100 -0.10330 0.97120 1.000 0.0300 calc R
H18A H Uiso 0.40040 -0.15680 0.81490 1.000 0.0620 calc R
H18B H Uiso 0.34550 -0.16010 0.93830 1.000 0.0620 calc R
H18C H Uiso 0.41060 -0.20150 0.91110 1.000 0.0620 calc R
H19A H Uiso 0.50330 -0.13260 1.16680 1.000 0.0490 calc R
H19B H Uiso 0.47430 -0.18640 1.13120 1.000 0.0490 calc R
H19C H Uiso 0.40890 -0.14490 1.15560 1.000 0.0490 calc R

loop_
_atom_type_symbol
_atom_type_description
_atom_type_scat_dispersion_real
_atom_type_scat_dispersion_imag
_atom_type_scat_source
C C 0.0033 0.0016 'International Tables Vol C Tables 4.2.6.8 and 6.1.1.4'
H H 0.0000 0.0000 'International Tables Vol C Tables 4.2.6.8 and 6.1.1.4'
N N 0.0061 0.0033 'International Tables Vol C Tables 4.2.6.8 and 6.1.1.4'
O O 0.0106 0.0060 'International Tables Vol C Tables 4.2.6.8 and 6.1.1.4'
Ti Ti 0.2776 0.4457 'International Tables Vol C Tables 4.2.6.8 and 6.1.1.4'
Br Br -0.2901 2.4595 'International Tables Vol C Tables 4.2.6.8 and 6.1.1.4'

loop_
_geom_angle_atom_site_label_1
_geom_angle_atom_site_label_2
_geom_angle_atom_site_label_3
_geom_angle
_geom_angle_publ_flag
Br1 Ti1 O1 152.32(8) yes
Br1 Ti1 O2 86.03(8) yes
Br1 Ti1 N3 100.99(9) yes
Br1 Ti1 C1 80.26(8) yes
O1 Ti1 O2 98.58(10) yes
O1 Ti1 N3 102.78(11) yes
O1 Ti1 C1 84.45(11) yes
O2 Ti1 N3 110.65(11) yes
O2 Ti1 C1 154.41(11) yes
N3 Ti1 C1 93.20(12) yes
N3A Ti2 C1A 93.79(12) yes
Br1A Ti2 O2A 153.77(8) yes
Br1A Ti2 N3A 98.78(9) yes
Br1A Ti2 C1A 78.43(8) yes
O1A Ti2 O2A 98.50(10) yes
O1A Ti2 N3A 111.73(11) yes
O1A Ti2 C1A 152.05(11) yes
Br1A Ti2 O1A 86.28(8) yes
O2A Ti2 C1A 85.99(11) yes
O2A Ti2 N3A 103.23(11) yes
Ti1 O1 C14 133.1(2) yes
Ti1 O2 C17 152.6(2) yes
Ti2 O1A C14A 153.2(2) yes
Ti2 O2A C17A 131.9(2) yes
C2 N1 C4 121.6(3) yes
C1 N1 C2 110.7(3) yes
C1 N1 C4 127.7(3) yes
C1 N2 C8 125.6(3) yes
C1 N2 C3 111.3(3) yes
C3 N2 C8 123.1(3) yes
Ti1 N3 C9 110.5(2) yes
Ti1 N3 C10 134.3(2) yes
C9 N3 C10 115.1(2) yes
C1A N1A C4A 127.3(3) yes
C2A N1A C4A 121.9(3) yes
C1A N1A C2A 110.8(3) yes
C3A N2A C8A 123.6(3) yes
C1A N2A C3A 111.3(3) yes
C1A N2A C8A 125.1(3) yes
C9A N3A C10A 115.2(3) yes
Ti2 N3A C10A 134.3(2) yes
Ti2 N3A C9A 110.4(2) yes
N1 C1 N2 104.2(3) yes
Ti1 C1 N1 136.1(2) yes
Ti1 C1 N2 119.7(2) yes
N1 C2 C3 107.1(3) yes
N2 C3 C2 106.7(3) yes
C6 C4 C7 110.5(3) no
N1 C4 C5 108.1(3) yes
N1 C4 C6 110.6(3) yes
N1 C4 C7 107.2(3) yes
C5 C4 C6 109.7(3) no
C5 C4 C7 110.7(3) no
N2 C8 C9 113.1(3) yes
N3 C9 C8 113.2(3) yes
C12 C10 C13 110.0(3) no
C11 C10 C12 108.1(3) no
C11 C10 C13 108.8(3) no
N3 C10 C11 109.3(3) yes
N3 C10 C12 110.8(3) yes
N3 C10 C13 109.9(3) yes
O1 C14 C16 109.2(3) yes
C15 C14 C16 112.3(4) no
O1 C14 C15 109.9(4) yes
C18 C17 C19 112.0(3) no
O2 C17 C18 110.0(3) yes
O2 C17 C19 108.8(3) yes
N1 C2 H2A 127.00 no
C3 C2 H2A 126.00 no
N2 C3 H3A 127.00 no
C2 C3 H3A 127.00 no
H5A C5 H5B 109.00 no
H5A C5 H5C 109.00 no
H5B C5 H5C 110.00 no
C4 C5 H5A 109.00 no
C4 C5 H5B 110.00 no
C4 C5 H5C 109.00 no
C4 C6 H6C 109.00 no
C4 C6 H6A 109.00 no
C4 C6 H6B 109.00 no
H6B C6 H6C 109.00 no
H6A C6 H6B 109.00 no
H6A C6 H6C 110.00 no
C4 C7 H7A 109.00 no
H7B C7 H7C 110.00 no
C4 C7 H7B 110.00 no
C4 C7 H7C 109.00 no
H7A C7 H7B 109.00 no
H7A C7 H7C 110.00 no
N2 C8 H8B 109.00 no
C9 C8 H8A 109.00 no
N2 C8 H8A 109.00 no
C9 C8 H8B 109.00 no
H8A C8 H8B 108.00 no
H9A C9 H9B 108.00 no
C8 C9 H9A 109.00 no
C8 C9 H9B 109.00 no
N3 C9 H9A 109.00 no
N3 C9 H9B 109.00 no
H11E C11 H11F 109.00 no
H11D C11 H11F 110.00 no
C10 C11 H11E 109.00 no
C10 C11 H11F 109.00 no
C10 C11 H11D 109.00 no
H11D C11 H11E 110.00 no
C10 C12 H12F 110.00 no
H12D C12 H12E 110.00 no
C10 C12 H12E 109.00 no
C10 C12 H12D 110.00 no
H12D C12 H12F 109.00 no
H12E C12 H12F 109.00 no
H13D C13 H13F 109.00 no
C10 C13 H13D 109.00 no
C10 C13 H13E 109.00 no
C10 C13 H13F 109.00 no
H13D C13 H13E 109.00 no
H13E C13 H13F 110.00 no
O1 C14 H14B 108.00 no
C15 C14 H14B 108.00 no
C16 C14 H14B 108.00 no
C14 C15 H15C 109.00 no
H15A C15 H15B 110.00 no
C14 C15 H15B 109.00 no
C14 C15 H15A 109.00 no
H15B C15 H15C 110.00 no
H15A C15 H15C 109.00 no
H16D C16 H16F 110.00 no
H16D C16 H16E 109.00 no
C14 C16 H16D 109.00 no
C14 C16 H16E 109.00 no
C14 C16 H16F 110.00 no
H16E C16 H16F 110.00 no
O2 C17 H17B 109.00 no
C18 C17 H17B 109.00 no
C19 C17 H17B 109.00 no
H18D C18 H18E 109.00 no
H18D C18 H18F 110.00 no
C17 C18 H18F 110.00 no
C17 C18 H18D 109.00 no
C17 C18 H18E 109.00 no
H18E C18 H18F 109.00 no
H19E C19 H19F 109.00 no
C17 C19 H19D 110.00 no
C17 C19 H19E 109.00 no
C17 C19 H19F 110.00 no
H19D C19 H19E 109.00 no
H19D C19 H19F 109.00 no
Ti2 C1A N1A 136.6(2) yes
Ti2 C1A N2A 119.5(2) yes
N1A C1A N2A 103.9(3) yes
N1A C2A C3A 107.1(3) yes
N2A C3A C2A 106.9(3) yes
N1A C4A C5A 107.9(3) yes
N1A C4A C6A 108.3(3) yes
N1A C4A C7A 110.7(3) yes
C5A C4A C6A 109.9(3) no
C5A C4A C7A 110.0(3) no
C6A C4A C7A 110.0(3) no
N2A C8A C9A 113.0(3) yes
N3A C9A C8A 113.6(3) yes
N3A C10A C11A 110.3(3) yes
N3A C10A C12A 109.1(3) yes
N3A C10A C13A 110.7(3) yes
C11A C10A C12A 108.1(3) no
C11A C10A C13A 109.7(3) no
C12A C10A C13A 108.8(3) no
O1A C14A C15A 108.9(3) yes
O1A C14A C16A 110.7(3) yes
C15A C14A C16A 112.2(4) no
O2A C17A C18A 109.1(3) yes
O2A C17A C19A 108.8(3) yes
C18A C17A C19A 112.1(3) no
N1A C2A H2AA 127.00 no
C3A C2A H2AA 126.00 no
N2A C3A H3AA 126.00 no
C2A C3A H3AA 127.00 no
C4A C5A H5AA 109.00 no
C4A C5A H5AB 109.00 no
C4A C5A H5AC 109.00 no
H5AA C5A H5AB 110.00 no
H5AA C5A H5AC 110.00 no
H5AB C5A H5AC 109.00 no
C4A C6A H6AA 109.00 no
C4A C6A H6AB 109.00 no
C4A C6A H6AC 110.00 no
H6AA C6A H6AB 109.00 no
H6AA C6A H6AC 110.00 no
H6AB C6A H6AC 109.00 no
C4A C7A H7AA 109.00 no
C4A C7A H7AB 109.00 no
C4A C7A H7AC 109.00 no
H7AA C7A H7AB 110.00 no
H7AA C7A H7AC 110.00 no
H7AB C7A H7AC 110.00 no
N2A C8A H8AA 109.00 no
N2A C8A H8AB 109.00 no
C9A C8A H8AA 109.00 no
C9A C8A H8AB 109.00 no
H8AA C8A H8AB 108.00 no
N3A C9A H9AA 109.00 no
N3A C9A H9AB 109.00 no
C8A C9A H9AA 109.00 no
C8A C9A H9AB 109.00 no
H9AA C9A H9AB 108.00 no
C10A C11A H11A 109.00 no
C10A C11A H11B 109.00 no
C10A C11A H11C 109.00 no
H11A C11A H11B 109.00 no
H11A C11A H11C 110.00 no
H11B C11A H11C 109.00 no
C10A C12A H12A 109.00 no
C10A C12A H12B 110.00 no
C10A C12A H12C 109.00 no
H12A C12A H12B 109.00 no
H12A C12A H12C 109.00 no
H12B C12A H12C 110.00 no
C10A C13A H13A 109.00 no
C10A C13A H13B 109.00 no
C10A C13A H13C 109.00 no
H13A C13A H13B 110.00 no
H13A C13A H13C 109.00 no
H13B C13A H13C 109.00 no
O1A C14A H14A 108.00 no
C15A C14A H14A 108.00 no
C16A C14A H14A 108.00 no
C14A C15A H15D 109.00 no
C14A C15A H15E 109.00 no
C14A C15A H15F 109.00 no
H15D C15A H15E 110.00 no
H15D C15A H15F 109.00 no
H15E C15A H15F 109.00 no
C14A C16A H16A 109.00 no
C14A C16A H16B 110.00 no
C14A C16A H16C 109.00 no
H16A C16A H16B 109.00 no
H16A C16A H16C 109.00 no
H16B C16A H16C 110.00 no
O2A C17A H17A 109.00 no
C18A C17A H17A 109.00 no
C19A C17A H17A 109.00 no
C17A C18A H18A 109.00 no
C17A C18A H18B 109.00 no
C17A C18A H18C 109.00 no
H18A C18A H18B 109.00 no
H18A C18A H18C 110.00 no
H18B C18A H18C 110.00 no
C17A C19A H19A 110.00 no
C17A C19A H19B 110.00 no
C17A C19A H19C 109.00 no
H19A C19A H19B 110.00 no
H19A C19A H19C 109.00 no
H19B C19A H19C 109.00 no

loop_
_geom_bond_atom_site_label_1
_geom_bond_atom_site_label_2
_geom_bond_distance
_geom_bond_publ_flag
Br1 Ti1 2.6780(9) yes
Br1A Ti2 2.6519(8) yes
Ti1 O1 1.836(2) yes
Ti1 N3 1.893(3) yes
Ti1 C1 2.252(3) yes
Ti1 O2 1.792(2) yes
Ti2 C1A 2.256(3) yes
Ti2 O2A 1.846(2) yes
Ti2 N3A 1.894(3) yes
Ti2 O1A 1.790(2) yes
O1 C14 1.413(4) yes
O2 C17 1.416(4) yes
O1A C14A 1.416(4) yes
O2A C17A 1.416(4) yes
N1 C2 1.388(4) yes
N1 C1 1.357(4) yes
N1 C4 1.502(4) yes
N2 C3 1.381(5) yes
N2 C1 1.358(4) yes
N2 C8 1.467(4) yes
N3 C9 1.482(4) yes
N3 C10 1.486(4) yes
N1A C4A 1.494(5) yes
N1A C1A 1.363(4) yes
N1A C2A 1.383(4) yes
N2A C8A 1.474(5) yes
N2A C3A 1.377(5) yes
N2A C1A 1.359(4) yes
N3A C9A 1.473(4) yes
N3A C10A 1.484(4) yes
C2 C3 1.337(5) no
C4 C7 1.526(5) no
C4 C6 1.511(6) no
C4 C5 1.519(5) no
C8 C9 1.515(5) no
C10 C11 1.525(5) no
C10 C12 1.531(5) no
C10 C13 1.538(5) no
C14 C15 1.489(8) no
C14 C16 1.506(7) no
C17 C18 1.500(6) no
C17 C19 1.509(6) no
C2 H2A 0.9500 no
C3 H3A 0.9500 no
C5 H5A 0.9800 no
C5 H5B 0.9800 no
C5 H5C 0.9800 no
C6 H6A 0.9800 no
C6 H6B 0.9800 no
C6 H6C 0.9800 no
C7 H7B 0.9800 no
C7 H7A 0.9800 no
C7 H7C 0.9800 no
C8 H8B 0.9900 no
C8 H8A 0.9900 no
C9 H9A 0.9900 no
C9 H9B 0.9900 no
C11 H11E 0.9800 no
C11 H11D 0.9800 no
C11 H11F 0.9800 no
C12 H12F 0.9800 no
C12 H12D 0.9800 no
C12 H12E 0.9800 no
C13 H13E 0.9800 no
C13 H13D 0.9800 no
C13 H13F 0.9800 no
C14 H14B 1.0000 no
C15 H15A 0.9800 no
C15 H15B 0.9800 no
C15 H15C 0.9800 no
C16 H16D 0.9800 no
C16 H16E 0.9800 no
C16 H16F 0.9800 no
C17 H17B 1.0000 no
C18 H18D 0.9800 no
C18 H18E 0.9800 no
C18 H18F 0.9800 no
C19 H19D 0.9800 no
C19 H19E 0.9800 no
C19 H19F 0.9800 no
C2A C3A 1.337(5) no
C4A C5A 1.533(5) no
C4A C6A 1.527(6) no
C4A C7A 1.525(5) no
C8A C9A 1.515(5) no
C10A C11A 1.533(6) no
C10A C12A 1.526(5) no
C10A C13A 1.522(6) no
C14A C15A 1.516(6) no
C14A C16A 1.495(6) no
C17A C18A 1.513(5) no
C17A C19A 1.514(5) no
C2A H2AA 0.9500 no
C3A H3AA 0.9500 no
C5A H5AA 0.9800 no
C5A H5AB 0.9800 no
C5A H5AC 0.9800 no
C6A H6AA 0.9800 no
C6A H6AB 0.9800 no
C6A H6AC 0.9800 no
C7A H7AA 0.9800 no
C7A H7AB 0.9800 no
C7A H7AC 0.9800 no
C8A H8AA 0.9900 no
C8A H8AB 0.9900 no
C9A H9AA 0.9900 no
C9A H9AB 0.9900 no
C11A H11A 0.9800 no
C11A H11B 0.9800 no
C11A H11C 0.9800 no
C12A H12A 0.9800 no
C12A H12B 0.9800 no
C12A H12C 0.9800 no
C13A H13A 0.9800 no
C13A H13B 0.9800 no
C13A H13C 0.9800 no
C14A H14A 1.0000 no
C15A H15D 0.9800 no
C15A H15E 0.9800 no
C15A H15F 0.9800 no
C16A H16A 0.9800 no
C16A H16B 0.9800 no
C16A H16C 0.9800 no
C17A H17A 1.0000 no
C18A H18A 0.9800 no
C18A H18B 0.9800 no
C18A H18C 0.9800 no
C19A H19A 0.9800 no
C19A H19B 0.9800 no
C19A H19C 0.9800 no
